data_8102922
loop_
_publ_author_name
'von Schnering, H. G.'
'Schwarz, M.'
'Chang, J.-H.'
'Peters, K.'
'Peters, E.-M.'
'Nesper, R.'

_publ_section_title
;
Refinement of the crystal structures of the tetrahedro-tetrasilicides 
K~4~Si~4~, Rb~4~Si~4~ and Cs~4~Si~4~
;
_journal_issue 4
_journal_name_full 'Zeitschrift f\"ur Kristallographie - New Crystal Structures'
_journal_page_first 525
_journal_page_last 527
_journal_volume 220
_journal_year 2005
_chemical_formula_sum 'Rb4 Si4'
_chemical_formula_weight 454.21
_chemical_name_systematic
; 
tetrarubidium tetrahedro-tetrasilicide 
;
_space_group_IT_number 218
_symmetry_cell_setting cubic
_symmetry_space_group_name_Hall 'P -4n 2 3'
_symmetry_space_group_name_H-M 'P -4 3 n'
_atom_sites_solution_hydrogens geom
_atom_sites_solution_primary direct
_atom_sites_solution_secondary difmap
_audit_creation_method SHELXL-97
_cell_angle_alpha 90.00
_cell_angle_beta 90.00
_cell_angle_gamma 90.00
_cell_formula_units_Z 8
_cell_length_a 13.042(1)
_cell_length_b 13.042(1)
_cell_length_c 13.042(1)
_cell_measurement_temperature 293(2)
_cell_volume 2218.4(3)
_computing_molecular_graphics 'Atoms 6.0 [11]'
_computing_structure_refinement 'SHELXL-97 [10] (Sheldrick, 1997)'
_computing_structure_solution 'SHELXS-97 [10] (Sheldrick, 1990)'
_diffrn_ambient_temperature 293(2)
_diffrn_measured_fraction_theta_full 0.817
_diffrn_measured_fraction_theta_max 0.817
_diffrn_measurement_device_type 'Syntex P-1'
_diffrn_measurement_method omega/2theta
_diffrn_radiation_monochromator graphite
_diffrn_radiation_source 'fine-focus sealed tube'
_diffrn_radiation_type MoK\a
_diffrn_radiation_wavelength 0.71073
_diffrn_reflns_av_R_equivalents 0.0606
_diffrn_reflns_av_sigmaI/netI 0.0476
_diffrn_reflns_limit_h_max 16
_diffrn_reflns_limit_h_min 0
_diffrn_reflns_limit_k_max 16
_diffrn_reflns_limit_k_min 0
_diffrn_reflns_limit_l_max 16
_diffrn_reflns_limit_l_min 0
_diffrn_reflns_number 1599
_diffrn_reflns_theta_full 27.44
_diffrn_reflns_theta_max 27.44
_diffrn_reflns_theta_min 2.21
_exptl_absorpt_coefficient_mu 17.901
_exptl_absorpt_correction_type empirical
_exptl_absorpt_process_details '11 hkl, Psi-Scan'
_exptl_crystal_colour 'black dull'
_exptl_crystal_density_diffrn 2.720
_exptl_crystal_density_method 'not measured'
_exptl_crystal_description polyhedron
_exptl_crystal_F_000 1632
_exptl_crystal_size_max 0.4
_exptl_crystal_size_mid 0.4
_exptl_crystal_size_min 0.4
_refine_diff_density_max 0.432
_refine_diff_density_min -0.440
_refine_diff_density_rms 0.117
_refine_ls_abs_structure_details 'Flack H D (1983), Acta Cryst. A39, 876-881'
_refine_ls_abs_structure_Flack 0.02(3)
_refine_ls_extinction_method none
_refine_ls_goodness_of_fit_ref 0.802
_refine_ls_hydrogen_treatment mixed
_refine_ls_matrix_type full
_refine_ls_number_parameters 24
_refine_ls_number_reflns 398
_refine_ls_number_restraints 0
_refine_ls_restrained_S_all 0.802
_refine_ls_R_factor_all 0.0386
_refine_ls_R_factor_gt 0.0267
_refine_ls_shift/su_max 0.008
_refine_ls_shift/su_mean 0.002
_refine_ls_structure_factor_coef Fsqd
_refine_ls_weighting_details 'calc w=1/[\s^2^(Fo^2^)+(0.0215P)^2^+7.7437P] where P=(Fo^2^+2Fc^2^)/3'
_refine_ls_weighting_scheme calc
_refine_ls_wR_factor_gt 0.0401
_refine_ls_wR_factor_ref 0.0520
_reflns_number_gt 338
_reflns_number_total 398
_reflns_threshold_expression >2sigma(I)
_cod_data_source_file 409853.cff
_cod_data_source_block rbsi
_cod_original_sg_symbol_H-M P-43n
_cod_database_code 8102922

loop_
_symmetry_equiv_pos_as_xyz
'x, y, z'
'-x, -y, z'
'-x, y, -z'
'x, -y, -z'
'z, x, y'
'z, -x, -y'
'-z, -x, y'
'-z, x, -y'
'y, z, x'
'-y, z, -x'
'y, -z, -x'
'-y, -z, x'
'y+1/2, x+1/2, z+1/2'
'-y+1/2, -x+1/2, z+1/2'
'y+1/2, -x+1/2, -z+1/2'
'-y+1/2, x+1/2, -z+1/2'
'x+1/2, z+1/2, y+1/2'
'-x+1/2, z+1/2, -y+1/2'
'-x+1/2, -z+1/2, y+1/2'
'x+1/2, -z+1/2, -y+1/2'
'z+1/2, y+1/2, x+1/2'
'z+1/2, -y+1/2, -x+1/2'
'-z+1/2, y+1/2, -x+1/2'
'-z+1/2, -y+1/2, x+1/2'

loop_
_atom_site_label
_atom_site_type_symbol
_atom_site_fract_x
_atom_site_fract_y
_atom_site_fract_z
_atom_site_U_iso_or_equiv
_atom_site_adp_type
_atom_site_occupancy
_atom_site_symmetry_multiplicity
_atom_site_Wyckoff_symbol
_atom_site_calc_flag
_atom_site_refinement_flags
_atom_site_disorder_assembly
_atom_site_disorder_group
Rb1 Rb 0.33167(6) 0.33167(6) 0.33167(6) 0.0382(3) Uani 1 8 e d S . .
Rb2 Rb 0.33548(6) 0.14102(6) 0.06361(6) 0.0363(2) Uani 1 24 i d . . .
Si1 Si 0.06550(17) 0.06550(17) 0.06550(17) 0.0320(8) Uani 1 8 e d S . .
Si2 Si 0.06028(18) 0.31490(17) 0.42870(17) 0.0283(5) Uani 1 24 i d . . .

loop_
_atom_site_aniso_label
_atom_site_aniso_U_11
_atom_site_aniso_U_22
_atom_site_aniso_U_33
_atom_site_aniso_U_23
_atom_site_aniso_U_13
_atom_site_aniso_U_12
Rb1 0.0382(3) 0.0382(3) 0.0382(3) -0.0025(4) -0.0025(4) -0.0025(4)
Rb2 0.0364(5) 0.0391(5) 0.0334(4) 0.0009(4) -0.0031(4) 0.0027(4)
Si1 0.0320(8) 0.0320(8) 0.0320(8) -0.0038(10) -0.0038(10) -0.0038(10)
Si2 0.0291(12) 0.0273(10) 0.0284(11) 0.0011(10) 0.0044(10) -0.0037(10)

loop_
_atom_type_symbol
_atom_type_description
_atom_type_scat_dispersion_real
_atom_type_scat_dispersion_imag
_atom_type_scat_source
Si Si 0.0817 0.0704 'International Tables Vol C Tables 4.2.6.8 and 6.1.1.4'
Rb Rb -0.9393 2.9676 'International Tables Vol C Tables 4.2.6.8 and 6.1.1.4'

loop_
_geom_angle_atom_site_label_1
_geom_angle_atom_site_label_2
_geom_angle_atom_site_label_3
_geom_angle
_geom_angle_site_symmetry_1
_geom_angle_site_symmetry_3
_geom_angle_publ_flag
Si1 Rb1 Si1 39.315(11) 16 15 ?
Si1 Rb1 Si1 39.315(11) 16 14 ?
Si1 Rb1 Si1 39.315(11) 15 14 ?
Si1 Rb1 Rb2 80.50(2) 16 22 ?
Si1 Rb1 Rb2 59.74(6) 15 22 ?
Si1 Rb1 Rb2 99.04(6) 14 22 ?
Si1 Rb1 Rb2 59.74(6) 16 18 ?
Si1 Rb1 Rb2 99.04(6) 15 18 ?
Si1 Rb1 Rb2 80.50(2) 14 18 ?
Rb2 Rb1 Rb2 116.653(14) 22 18 ?
Si1 Rb1 Rb2 99.04(6) 16 14 ?
Si1 Rb1 Rb2 80.50(2) 15 14 ?
Si1 Rb1 Rb2 59.74(6) 14 14 ?
Rb2 Rb1 Rb2 116.653(14) 22 14 ?
Rb2 Rb1 Rb2 116.653(14) 18 14 ?
Si1 Rb1 Si2 95.01(6) 16 9 ?
Si1 Rb1 Si2 105.95(4) 15 9 ?
Si1 Rb1 Si2 133.98(7) 14 9 ?
Rb2 Rb1 Si2 57.85(4) 22 9 ?
Rb2 Rb1 Si2 77.54(4) 18 9 ?
Rb2 Rb1 Si2 163.80(5) 14 9 ?
Si1 Rb1 Si2 133.98(7) 16 5 ?
Si1 Rb1 Si2 95.01(6) 15 5 ?
Si1 Rb1 Si2 105.95(4) 14 5 ?
Rb2 Rb1 Si2 77.54(4) 22 5 ?
Rb2 Rb1 Si2 163.80(5) 18 5 ?
Rb2 Rb1 Si2 57.85(4) 14 5 ?
Si2 Rb1 Si2 106.31(4) 9 5 ?
Si1 Rb1 Si2 105.95(4) 16 . ?
Si1 Rb1 Si2 133.98(4) 15 . ?
Si1 Rb1 Si2 95.01(6) 14 . ?
Rb2 Rb1 Si2 163.80(5) 22 . ?
Rb2 Rb1 Si2 57.85(4) 18 . ?
Rb2 Rb1 Si2 77.54(4) 14 . ?
Si2 Rb1 Si2 106.31(4) 9 . ?
Si2 Rb1 Si2 106.31(4) 5 . ?
Si1 Rb1 Rb2 154.696(15) 16 9 ?
Si1 Rb1 Rb2 142.382(18) 15 9 ?
Si1 Rb1 Rb2 120.722(18) 14 9 ?
Rb2 Rb1 Rb2 123.52(3) 22 9 ?
Rb2 Rb1 Rb2 108.64(2) 18 9 ?
Rb2 Rb1 Rb2 64.63(2) 14 9 ?
Si2 Rb1 Rb2 104.54(5) 9 9 ?
Si2 Rb1 Rb2 55.21(4) 5 9 ?
Si2 Rb1 Rb2 53.41(4) . 9 ?
Si1 Rb1 Rb2 120.722(18) 16 5 ?
Si1 Rb1 Rb2 154.696(15) 15 5 ?
Si1 Rb1 Rb2 142.382(18) 14 5 ?
Rb2 Rb1 Rb2 108.64(2) 22 5 ?
Rb2 Rb1 Rb2 64.63(2) 18 5 ?
Rb2 Rb1 Rb2 123.52(3) 14 5 ?
Si2 Rb1 Rb2 53.41(4) 9 5 ?
Si2 Rb1 Rb2 104.54(5) 5 5 ?
Si2 Rb1 Rb2 55.21(4) . 5 ?
Rb2 Rb1 Rb2 62.87(3) 9 5 ?
Si1 Rb1 Rb2 142.382(18) 16 . ?
Si1 Rb1 Rb2 120.722(18) 15 . ?
Si1 Rb1 Rb2 154.696(15) 14 . ?
Rb2 Rb1 Rb2 64.63(2) 22 . ?
Rb2 Rb1 Rb2 123.52(3) 18 . ?
Rb2 Rb1 Rb2 108.64(2) 14 . ?
Si2 Rb1 Rb2 55.21(4) 9 . ?
Si2 Rb1 Rb2 53.41(4) 5 . ?
Si2 Rb1 Rb2 104.54(5) . . ?
Rb2 Rb1 Rb2 62.87(3) 9 . ?
Rb2 Rb1 Rb2 62.87(3) 5 . ?
Si2 Rb2 Si2 41.20(7) 20 18_545 ?
Si2 Rb2 Si2 91.49(6) 20 19_554 ?
Si2 Rb2 Si2 93.52(6) 18_545 19_554 ?
Si2 Rb2 Si2 39.62(6) 20 5 ?
Si2 Rb2 Si2 39.55(6) 18_545 5 ?
Si2 Rb2 Si2 127.21(6) 19_554 5 ?
Si2 Rb2 Si1 138.02(4) 20 . ?
Si2 Rb2 Si1 99.17(4) 18_545 . ?
Si2 Rb2 Si1 107.40(4) 19_554 . ?
Si2 Rb2 Si1 103.71(4) 5 . ?
Si2 Rb2 Rb1 152.80(5) 20 14_554 ?
Si2 Rb2 Rb1 132.30(4) 18_545 14_554 ?
Si2 Rb2 Rb1 61.35(4) 19_554 14_554 ?
Si2 Rb2 Rb1 161.13(5) 5 14_554 ?
Si1 Rb2 Rb1 58.03(4) . 14_554 ?
Si2 Rb2 Si2 109.17(5) 20 9 ?
Si2 Rb2 Si2 146.06(4) 18_545 9 ?
Si2 Rb2 Si2 105.43(6) 19_554 9 ?
Si2 Rb2 Si2 108.77(8) 5 9 ?
Si1 Rb2 Si2 101.54(5) . 9 ?
Rb1 Rb2 Si2 81.62(4) 14_554 9 ?
Si2 Rb2 Rb2 87.06(4) 20 4 ?
Si2 Rb2 Rb2 57.32(4) 18_545 4 ?
Si2 Rb2 Rb2 53.47(4) 19_554 4 ?
Si2 Rb2 Rb2 96.10(4) 5 4 ?
Si1 Rb2 Rb2 75.949(35) . 4 ?
Rb1 Rb2 Rb2 75.79(2) 14_554 4 ?
Si2 Rb2 Rb2 154.74(5) 9 4 ?
Si2 Rb2 Rb1 77.80(4) 20 . ?
Si2 Rb2 Rb1 95.45(4) 18_545 . ?
Si2 Rb2 Rb1 151.28(5) 19_554 . ?
Si2 Rb2 Rb1 55.91(4) 5 . ?
Si1 Rb2 Rb1 98.02(5) . . ?
Rb1 Rb2 Rb1 126.60(2) 14_554 . ?
Si2 Rb2 Rb1 55.29(4) 9 . ?
Rb2 Rb2 Rb1 149.69(3) 4 . ?
Si2 Rb2 Rb2 56.56(4) 20 22 ?
Si2 Rb2 Rb2 96.68(4) 18_545 22 ?
Si2 Rb2 Rb2 100.31(4) 19_554 22 ?
Si2 Rb2 Rb2 71.76(4) 5 22 ?
Si1 Rb2 Rb2 146.97(5) . 22 ?
Rb1 Rb2 Rb2 125.75(3) 14_554 22 ?
Si2 Rb2 Rb2 52.87(4) 9 22 ?
Rb2 Rb2 Rb2 136.472(19) 4 22 ?
Rb1 Rb2 Rb2 51.57(2) . 22 ?
Si2 Rb2 Rb2 103.33(4) 20 24_554 ?
Si2 Rb2 Rb2 136.10(4) 18_545 24_554 ?
Si2 Rb2 Rb2 55.65(4) 19_554 24_554 ?
Si2 Rb2 Rb2 134.96(5) 5 24_554 ?
Si1 Rb2 Rb2 118.37(3) . 24_554 ?
Rb1 Rb2 Rb2 63.80(3) 14_554 24_554 ?
Si2 Rb2 Rb2 50.02(4) 9 24_554 ?
Rb2 Rb2 Rb2 108.46(3) 4 24_554 ?
Rb1 Rb2 Rb2 100.57(3) . 24_554 ?
Rb2 Rb2 Rb2 64.35(2) 22 24_554 ?
Si2 Rb2 Rb2 135.91(4) 20 5 ?
Si2 Rb2 Rb2 131.31(5) 18_545 5 ?
Si2 Rb2 Rb2 129.78(4) 19_554 5 ?
Si2 Rb2 Rb2 102.99(4) 5 5 ?
Si1 Rb2 Rb2 52.27(4) . 5 ?
Rb1 Rb2 Rb2 70.56(2) 14_554 5 ?
Si2 Rb2 Rb2 51.74(4) 9 5 ?
Rb2 Rb2 Rb2 127.547(4) 4 5 ?
Rb1 Rb2 Rb2 58.568(13) . 5 ?
Rb2 Rb2 Rb2 95.97(2) 22 5 ?
Rb2 Rb2 Rb2 91.37(3) 24_554 5 ?
Si1 Si1 Si1 60.0 4 3 ?
Si1 Si1 Si1 60.0 4 2 ?
Si1 Si1 Si1 60.0 3 2 ?
Si1 Si1 Rb1 70.34(5) 4 14_554 ?
Si1 Si1 Rb1 70.34(5) 3 14_554 ?
Si1 Si1 Rb1 121.88(6) 2 14_554 ?
Si1 Si1 Rb1 70.34(5) 4 16_545 ?
Si1 Si1 Rb1 121.88(6) 3 16_545 ?
Si1 Si1 Rb1 70.34(5) 2 16_545 ?
Rb1 Si1 Rb1 119.65(1) 14_554 16_545 ?
Si1 Si1 Rb1 121.88(6) 4 15_455 ?
Si1 Si1 Rb1 70.34(5) 3 15_455 ?
Si1 Si1 Rb1 70.34(5) 2 15_455 ?
Rb1 Si1 Rb1 119.65(1) 14_554 15_455 ?
Rb1 Si1 Rb1 119.65(1) 16_545 15_455 ?
Si1 Si1 Rb2 100.70(5) 4 . ?
Si1 Si1 Rb2 132.55(3) 3 . ?
Si1 Si1 Rb2 150.63(3) 2 . ?
Rb1 Si1 Rb2 62.23(3) 14_554 . ?
Rb1 Si1 Rb2 82.63(4) 16_545 . ?
Rb1 Si1 Rb2 136.03(10) 15_455 . ?
Si1 Si1 Rb2 132.55(3) 4 9 ?
Si1 Si1 Rb2 150.625(13) 3 9 ?
Si1 Si1 Rb2 100.70(5) 2 9 ?
Rb1 Si1 Rb2 136.03(10) 14_554 9 ?
Rb1 Si1 Rb2 62.23(3) 16_545 9 ?
Rb1 Si1 Rb2 82.63(4) 15_455 9 ?
Rb2 Si1 Rb2 75.46(7) . 9 ?
Si1 Si1 Rb2 150.63(3) 4 5 ?
Si1 Si1 Rb2 100.70(5) 3 5 ?
Si1 Si1 Rb2 132.55(3) 2 5 ?
Rb1 Si1 Rb2 82.63(4) 14_554 5 ?
Rb1 Si1 Rb2 136.03(10) 16_545 5 ?
Rb1 Si1 Rb2 62.23(3) 15_455 5 ?
Rb2 Si1 Rb2 75.46(7) . 5 ?
Rb2 Si1 Rb2 75.46(7) 9 5 ?
Si2 Si2 Si2 60.56(10) 22_455 24 ?
Si2 Si2 Si2 59.72(5) 22_455 3_556 ?
Si2 Si2 Si2 59.72(5) 24 3_556 ?
Si2 Si2 Rb2 74.58(8) 22_455 20_455 ?
Si2 Si2 Rb2 124.00(9) 24 20_455 ?
Si2 Si2 Rb2 69.70(10) 3_556 20_455 ?
Si2 Si2 Rb2 123.46(9) 22_455 19 ?
Si2 Si2 Rb2 74.31(8) 24 19 ?
Si2 Si2 Rb2 69.10(10) 3_556 19 ?
Rb2 Si2 Rb2 109.47(6) 20_455 19 ?
Si2 Si2 Rb2 155.07(12) 22_455 18 ?
Si2 Si2 Rb2 141.40(12) 24 18 ?
Si2 Si2 Rb2 115.64(4) 3_556 18 ?
Rb2 Si2 Rb2 80.92(5) 20_455 18 ?
Rb2 Si2 Rb2 69.22(4) 19 18 ?
Si2 Si2 Rb2 66.14(10) 22_455 9 ?
Si2 Si2 Rb2 65.80(10) 24 9 ?
Si2 Si2 Rb2 116.14(4) 3_556 9 ?
Rb2 Si2 Rb2 124.68(7) 20_455 9 ?
Rb2 Si2 Rb2 124.26(7) 19 9 ?
Rb2 Si2 Rb2 127.61(6) 18 9 ?
Si2 Si2 Rb2 96.76(11) 22_455 5 ?
Si2 Si2 Rb2 139.30(12) 24 5 ?
Si2 Si2 Rb2 140.28(15) 3_556 5 ?
Rb2 Si2 Rb2 73.41(5) 20_455 5 ?
Rb2 Si2 Rb2 139.40(6) 19 5 ?
Rb2 Si2 Rb2 71.48(4) 18 5 ?
Rb2 Si2 Rb2 74.25(5) 9 5 ?
Si2 Si2 Rb1 136.78(12) 22_455 . ?
Si2 Si2 Rb1 102.92(11) 24 . ?
Si2 Si2 Rb1 149.71(15) 3_556 . ?
Rb2 Si2 Rb1 133.06(7) 20_455 . ?
Rb2 Si2 Rb1 82.72(6) 19 . ?
Rb2 Si2 Rb1 60.80(4) 18 . ?
Rb2 Si2 Rb1 70.67(4) 9 . ?
Rb2 Si2 Rb1 69.50(4) 5 . ?

loop_
_geom_bond_atom_site_label_1
_geom_bond_atom_site_label_2
_geom_bond_distance
_geom_bond_site_symmetry_2
_geom_bond_publ_flag
Rb1 Si1 3.5913(13) 16 ?
Rb1 Si1 3.5913(13) 15 ?
Rb1 Si1 3.5913(13) 14 ?
Rb1 Rb2 3.7456(9) 22 ?
Rb1 Rb2 3.7456(8) 18 ?
Rb1 Rb2 3.7456(8) 14 ?
Rb1 Si2 3.765(2) 9 ?
Rb1 Si2 3.765(2) 5 ?
Rb1 Si2 3.765(2) . ?
Rb1 Rb2 4.2904(14) 9 ?
Rb1 Rb2 4.2904(14) 5 ?
Rb1 Rb2 4.2904(14) . ?
Rb2 Si2 3.454(3) 20 ?
Rb2 Si2 3.468(3) 18_545 ?
Rb2 Si2 3.633(2) 19_554 ?
Rb2 Si2 3.651(2) 5 ?
Rb2 Si1 3.6564(9) . ?
Rb2 Rb1 3.7456(8) 14_554 ?
Rb2 Si2 3.762(2) 9 ?
Rb2 Rb2 4.0353(17) 4 ?
Rb2 Rb2 4.3202(14) 22 ?
Rb2 Rb2 4.3202(14) 24_554 ?
Rb2 Rb2 4.4748(16) 5 ?
Si1 Si1 2.4162(65) 4 ?
Si1 Si1 2.4162(65) 3 ?
Si1 Si1 2.4162(65) 2 ?
Si1 Rb1 3.5913(13) 14_554 ?
Si1 Rb1 3.5913(13) 16_545 ?
Si1 Rb1 3.5913(13) 15_455 ?
Si1 Rb2 3.6564(29) 9 ?
Si1 Rb2 3.6564(29) 5 ?
Si2 Si2 2.415(4) 22_455 ?
Si2 Si2 2.415(4) 24 ?
Si2 Si2 2.435(4) 3_556 ?
Si2 Rb2 3.454(3) 20_455 ?
Si2 Rb2 3.468(3) 19 ?
Si2 Rb2 3.633(2) 18 ?
Si2 Rb2 3.651(2) 9 ?
Si2 Rb2 3.762(2) 5 ?
